data_4132795
loop_
_publ_author_name
'Panda, Santanu'
'Ready, Joseph M.'

_publ_section_title
;
 Tandem Allylation/1,2-Boronate Rearrangement for the Asymmetric Synthesis
 of Indolines with Adjacent Quaternary Stereocenters.
;
_journal_issue 41
_journal_name_full 'Journal of the American Chemical Society'
_journal_page_first 13242
_journal_page_last 13252
_journal_paper_doi 10.1021/jacs.8b06629
_journal_volume 140
_journal_year 2018
_chemical_absolute_configuration ad
_chemical_formula_moiety 'C24 H29 N O2'
_chemical_formula_sum 'C24 H29 N O2'
_chemical_formula_weight 363.48
_space_group_crystal_system monoclinic
_space_group_IT_number 5
_space_group_name_Hall 'C 2y'
_space_group_name_H-M_alt 'C 1 2 1'
_atom_sites_solution_hydrogens mixed
_audit_creation_method SHELXL-2016/6
_cell_angle_alpha 90
_cell_angle_beta 90.3740(10)
_cell_angle_gamma 90
_cell_formula_units_Z 4
_cell_length_a 18.6672(3)
_cell_length_b 6.42230(10)
_cell_length_c 16.6077(2)
_cell_measurement_reflns_used 11757
_cell_measurement_temperature 100(2)
_cell_measurement_theta_max 75.1
_cell_measurement_theta_min 5.44
_cell_volume 1990.99(5)
_computing_cell_refinement 'CrysAlisPro V 1.171.39.46, Agilent Technologies'
_computing_data_collection 'CrysAlisPro V 1.171.39.46, Agilent Technologies'
_computing_data_reduction 'CrysAlisPro V 1.171.39.46, Agilent Technologies'
_computing_molecular_graphics 'XP SHELXTL/PC, Siemens Analytical'
_computing_publication_material 'Shelxl-2016/6, Sheldrick, G. M.'
_computing_structure_refinement 'Shelxl-2016/6, Sheldrick, G. M.'
_computing_structure_solution
;

SHELXT. Sheldrick, G. M. (2015). Acta Cryst. A71, 3-8. 
;
_diffrn_ambient_temperature 100(2)
_diffrn_measured_fraction_theta_full 1.000
_diffrn_measured_fraction_theta_max 0.989
_diffrn_measurement_device_type 'Agilent SuperNova with Atlas S2 CCD'
_diffrn_measurement_method \w-scans
_diffrn_radiation_type CuK\a
_diffrn_radiation_wavelength 1.54184
_diffrn_reflns_av_R_equivalents 0.0289
_diffrn_reflns_av_unetI/netI 0.0185
_diffrn_reflns_Laue_measured_fraction_full 1.000
_diffrn_reflns_Laue_measured_fraction_max 0.989
_diffrn_reflns_limit_h_max 23
_diffrn_reflns_limit_h_min -23
_diffrn_reflns_limit_k_max 7
_diffrn_reflns_limit_k_min -8
_diffrn_reflns_limit_l_max 20
_diffrn_reflns_limit_l_min -20
_diffrn_reflns_number 15409
_diffrn_reflns_point_group_measured_fraction_full 1.000
_diffrn_reflns_point_group_measured_fraction_max 0.989
_diffrn_reflns_theta_full 67.684
_diffrn_reflns_theta_max 75.578
_diffrn_reflns_theta_min 2.661
_diffrn_source 'sealed microfocus tube'
_exptl_absorpt_coefficient_mu 0.594
_exptl_absorpt_correction_T_max 1.00
_exptl_absorpt_correction_T_min 0.751
_exptl_absorpt_correction_type multi-scan
_exptl_absorpt_process_details
;
CrysAlisPro 1.171.39.46 (Rigaku Oxford Diffraction, 2018)
Empirical absorption correction using spherical harmonics,
 implemented in SCALE3 ABSPACK scaling algorithm.
;
_exptl_crystal_colour colorless
_exptl_crystal_density_diffrn 1.213
_exptl_crystal_description plate
_exptl_crystal_F_000 784
_exptl_crystal_size_max 0.260
_exptl_crystal_size_mid 0.160
_exptl_crystal_size_min 0.075
_refine_diff_density_max 0.183
_refine_diff_density_min -0.190
_refine_diff_density_rms 0.037
_refine_ls_abs_structure_details
;
 Refined as an inversion twin.
Refined as a 2-component inversion twin.  The absolute configuration was 
initially assigned using the Flack method.  The assignment was confirmed by 
use of both the Hooft y-parameter (0.06(7)) (Hooft, Straver and Spek, 2008) 
and Parsons Z coeffient (0.01(5)) (Parsons, Flack and Wagner, 2013). 
;
_refine_ls_abs_structure_Flack 0.2(2)
_refine_ls_extinction_method none
_refine_ls_goodness_of_fit_ref 1.038
_refine_ls_hydrogen_treatment mixed
_refine_ls_matrix_type full
_refine_ls_number_parameters 252
_refine_ls_number_reflns 4034
_refine_ls_number_restraints 1
_refine_ls_restrained_S_all 1.038
_refine_ls_R_factor_all 0.0317
_refine_ls_R_factor_gt 0.0313
_refine_ls_shift/su_max 0.000
_refine_ls_shift/su_mean 0.000
_refine_ls_structure_factor_coef Fsqd
_refine_ls_weighting_details 'w=1/[\s^2^(Fo^2^)+(0.0524P)^2^+0.7904P] where P=(Fo^2^+2Fc^2^)/3'
_refine_ls_weighting_scheme calc
_refine_ls_wR_factor_gt 0.0829
_refine_ls_wR_factor_ref 0.0837
_reflns_Friedel_coverage 0.831
_reflns_Friedel_fraction_full 1.000
_reflns_Friedel_fraction_max 0.989
_reflns_number_gt 3984
_reflns_number_total 4034
_reflns_threshold_expression 'I > 2\s(I)'
_cod_data_source_file ja8b06629_si_006.cif
_cod_data_source_block shelx
_cod_original_sg_symbol_H-M 'C 2'
_cod_database_code 4132795
_shelx_shelxl_version_number 2016/6
_shelx_space_group_comment
;
The symmetry employed for this shelxl refinement is uniquely defined
by the following loop, which should always be used as a source of
symmetry information in preference to the above space-group names.
They are only intended as comments.
;
_shelx_estimated_absorpt_t_min 0.861
_shelx_estimated_absorpt_t_max 0.957

loop_
_space_group_symop_operation_xyz
'x, y, z'
'-x, y, -z'
'x+1/2, y+1/2, z'
'-x+1/2, y+1/2, -z'

loop_
_atom_site_label
_atom_site_type_symbol
_atom_site_fract_x
_atom_site_fract_y
_atom_site_fract_z
_atom_site_U_iso_or_equiv
_atom_site_adp_type
_atom_site_occupancy
_atom_site_site_symmetry_order
_atom_site_calc_flag
_atom_site_refinement_flags_posn
_atom_site_refinement_flags_adp
C1 C 0.30663(9) 0.4920(3) 0.72692(10) 0.0151(3) Uani 1 1 d . .
C2 C 0.24257(9) 0.5687(3) 0.78149(10) 0.0162(3) Uani 1 1 d . .
C3 C 0.17949(9) 0.4903(3) 0.73238(10) 0.0174(3) Uani 1 1 d . .
C4 C 0.10815(9) 0.5506(3) 0.73183(10) 0.0209(4) Uani 1 1 d . .
H4 H 0.092875 0.666545 0.762810 0.025 Uiso 1 1 calc R U
C5 C 0.05898(9) 0.4383(3) 0.68502(11) 0.0246(4) Uani 1 1 d . .
H5 H 0.010051 0.478872 0.683570 0.030 Uiso 1 1 calc R U
C6 C 0.08173(10) 0.2675(3) 0.64065(11) 0.0246(4) Uani 1 1 d . .
H6 H 0.047612 0.189678 0.610477 0.030 Uiso 1 1 calc R U
C7 C 0.15368(9) 0.2077(3) 0.63945(10) 0.0209(4) Uani 1 1 d . .
H7 H 0.168927 0.091498 0.608602 0.025 Uiso 1 1 calc R U
C8 C 0.20239(9) 0.3237(3) 0.68487(9) 0.0166(3) Uani 1 1 d . .
C9 C 0.31775(9) 0.1982(3) 0.62898(10) 0.0176(3) Uani 1 1 d . .
H9A H 0.289704 0.079891 0.607138 0.021 Uiso 1 1 calc R U
H9B H 0.362460 0.140770 0.652440 0.021 Uiso 1 1 calc R U
C10 C 0.33749(9) 0.3431(3) 0.55911(10) 0.0187(3) Uani 1 1 d . .
C11 C 0.36787(9) 0.5462(3) 0.59223(10) 0.0191(3) Uani 1 1 d . .
H11A H 0.374044 0.646215 0.547442 0.023 Uiso 1 1 calc R U
H11B H 0.415644 0.519393 0.616308 0.023 Uiso 1 1 calc R U
C12 C 0.31909(9) 0.6428(3) 0.65599(10) 0.0170(3) Uani 1 1 d . .
H12A H 0.272435 0.679097 0.631014 0.020 Uiso 1 1 calc R U
H12B H 0.341159 0.772758 0.676474 0.020 Uiso 1 1 calc R U
C13 C 0.24388(9) 0.4468(3) 0.86293(9) 0.0179(3) Uani 1 1 d . .
H13A H 0.244249 0.295703 0.851200 0.021 Uiso 1 1 calc R U
H13B H 0.288906 0.480454 0.891958 0.021 Uiso 1 1 calc R U
C14 C 0.18190(9) 0.4936(3) 0.91701(10) 0.0203(3) Uani 1 1 d . .
H14 H 0.135320 0.495726 0.893635 0.024 Uiso 1 1 calc R U
C15 C 0.18767(10) 0.5321(3) 0.99512(11) 0.0269(4) Uani 1 1 d . .
H15A H 0.233440 0.531289 1.020460 0.032 Uiso 1 1 calc R U
H15B H 0.146035 0.560662 1.025809 0.032 Uiso 1 1 calc R U
C16 C 0.24238(9) 0.8018(3) 0.79836(11) 0.0207(4) Uani 1 1 d . .
H16A H 0.239753 0.878232 0.747351 0.031 Uiso 1 1 calc R U
H16B H 0.286445 0.840098 0.827152 0.031 Uiso 1 1 calc R U
H16C H 0.200832 0.837142 0.831441 0.031 Uiso 1 1 calc R U
C17 C 0.37539(9) 0.4537(3) 0.77467(9) 0.0160(3) Uani 1 1 d . .
C18 C 0.39247(9) 0.2569(3) 0.80554(10) 0.0168(3) Uani 1 1 d . .
H18 H 0.362336 0.141977 0.793132 0.020 Uiso 1 1 calc R U
C19 C 0.45236(9) 0.2262(3) 0.85380(10) 0.0185(3) Uani 1 1 d . .
H19 H 0.462809 0.091198 0.874111 0.022 Uiso 1 1 calc R U
C20 C 0.49741(9) 0.3930(3) 0.87266(10) 0.0193(3) Uani 1 1 d . .
C21 C 0.48253(9) 0.5886(3) 0.84132(11) 0.0209(4) Uani 1 1 d . .
H21 H 0.513396 0.702607 0.852726 0.025 Uiso 1 1 calc R U
C22 C 0.42197(9) 0.6167(3) 0.79296(10) 0.0196(3) Uani 1 1 d . .
H22 H 0.412158 0.751266 0.771819 0.024 Uiso 1 1 calc R U
C23 C 0.59781(10) 0.5180(3) 0.94695(12) 0.0273(4) Uani 1 1 d . .
H23A H 0.619303 0.584654 0.899844 0.041 Uiso 1 1 calc R U
H23B H 0.635800 0.467271 0.982917 0.041 Uiso 1 1 calc R U
H23C H 0.568149 0.619326 0.975626 0.041 Uiso 1 1 calc R U
C24 C 0.38973(10) 0.2318(3) 0.50302(11) 0.0255(4) Uani 1 1 d . .
H24A H 0.367074 0.105848 0.481405 0.038 Uiso 1 1 calc R U
H24B H 0.433079 0.193593 0.533175 0.038 Uiso 1 1 calc R U
H24C H 0.402508 0.324751 0.458571 0.038 Uiso 1 1 calc R U
N1 N 0.27673(7) 0.2953(2) 0.69314(8) 0.0154(3) Uani 1 1 d . .
O1 O 0.27340(7) 0.4002(2) 0.51464(7) 0.0216(3) Uani 1 1 d . .
O2 O 0.55440(7) 0.3473(2) 0.92141(8) 0.0249(3) Uani 1 1 d . .
H1O H 0.2547(16) 0.284(5) 0.5009(17) 0.035(7) Uiso 1 1 d . .

loop_
_atom_site_aniso_label
_atom_site_aniso_U_11
_atom_site_aniso_U_22
_atom_site_aniso_U_33
_atom_site_aniso_U_23
_atom_site_aniso_U_13
_atom_site_aniso_U_12
C1 0.0181(7) 0.0112(7) 0.0160(7) 0.0016(6) 0.0018(6) -0.0009(6)
C2 0.0183(8) 0.0144(8) 0.0158(7) 0.0009(6) 0.0015(6) 0.0016(6)
C3 0.0198(8) 0.0169(8) 0.0155(7) 0.0039(6) 0.0015(6) -0.0008(6)
C4 0.0210(8) 0.0235(9) 0.0182(7) 0.0020(7) 0.0034(6) 0.0020(7)
C5 0.0175(8) 0.0337(11) 0.0227(8) 0.0042(8) 0.0012(6) 0.0002(7)
C6 0.0207(8) 0.0315(10) 0.0216(8) 0.0011(7) -0.0009(6) -0.0067(8)
C7 0.0224(8) 0.0222(9) 0.0180(7) 0.0000(7) 0.0014(6) -0.0044(7)
C8 0.0182(7) 0.0160(8) 0.0157(7) 0.0046(6) 0.0008(6) -0.0014(6)
C9 0.0204(8) 0.0147(8) 0.0177(7) 0.0011(6) 0.0008(6) 0.0000(7)
C10 0.0178(7) 0.0219(9) 0.0165(7) 0.0020(7) 0.0019(6) 0.0020(7)
C11 0.0188(7) 0.0199(9) 0.0187(7) 0.0043(7) 0.0034(6) -0.0007(7)
C12 0.0193(7) 0.0136(8) 0.0180(7) 0.0029(6) 0.0011(6) -0.0004(6)
C13 0.0207(8) 0.0168(9) 0.0162(7) 0.0012(6) 0.0011(6) 0.0003(6)
C14 0.0211(8) 0.0182(8) 0.0215(8) 0.0025(7) 0.0009(6) 0.0004(7)
C15 0.0271(9) 0.0318(11) 0.0219(8) -0.0005(8) 0.0049(7) 0.0030(8)
C16 0.0252(9) 0.0148(9) 0.0221(8) -0.0006(7) 0.0022(6) 0.0006(7)
C17 0.0170(7) 0.0157(8) 0.0155(7) 0.0006(6) 0.0018(6) -0.0001(6)
C18 0.0181(7) 0.0146(8) 0.0178(7) 0.0003(6) 0.0019(6) -0.0019(6)
C19 0.0194(8) 0.0154(9) 0.0209(7) 0.0034(7) 0.0032(6) 0.0017(6)
C20 0.0154(7) 0.0225(9) 0.0200(8) -0.0006(7) 0.0012(6) 0.0017(7)
C21 0.0199(8) 0.0180(9) 0.0249(8) -0.0020(7) 0.0003(6) -0.0038(7)
C22 0.0217(8) 0.0151(8) 0.0221(8) 0.0011(7) 0.0005(7) -0.0009(7)
C23 0.0195(8) 0.0292(11) 0.0331(10) -0.0053(8) -0.0060(7) 0.0002(7)
C24 0.0261(9) 0.0277(10) 0.0228(8) -0.0024(7) 0.0073(7) 0.0040(8)
N1 0.0176(6) 0.0130(7) 0.0156(6) 0.0000(5) 0.0013(5) -0.0015(5)
O1 0.0216(6) 0.0254(7) 0.0180(6) 0.0027(5) -0.0013(4) 0.0007(5)
O2 0.0191(6) 0.0236(7) 0.0318(6) 0.0017(6) -0.0067(5) 0.0000(5)

loop_
_atom_type_symbol
_atom_type_description
_atom_type_scat_dispersion_real
_atom_type_scat_dispersion_imag
_atom_type_scat_source
C C 0.0181 0.0091 'International Tables Vol C Tables 4.2.6.8 and 6.1.1.4'
H H 0.0000 0.0000 'International Tables Vol C Tables 4.2.6.8 and 6.1.1.4'
N N 0.0311 0.0180 'International Tables Vol C Tables 4.2.6.8 and 6.1.1.4'
O O 0.0492 0.0322 'International Tables Vol C Tables 4.2.6.8 and 6.1.1.4'

loop_
_geom_angle_atom_site_label_1
_geom_angle_atom_site_label_2
_geom_angle_atom_site_label_3
_geom_angle
N1 C1 C17 111.79(13)
N1 C1 C12 107.61(13)
C17 C1 C12 111.58(13)
N1 C1 C2 101.34(12)
C17 C1 C2 112.89(13)
C12 C1 C2 111.09(13)
C3 C2 C16 115.03(15)
C3 C2 C13 107.91(13)
C16 C2 C13 109.46(13)
C3 C2 C1 100.13(13)
C16 C2 C1 114.42(14)
C13 C2 C1 109.39(13)
C4 C3 C8 120.48(16)
C4 C3 C2 130.85(16)
C8 C3 C2 108.59(14)
C3 C4 C5 119.09(17)
C3 C4 H4 120.5
C5 C4 H4 120.5
C6 C5 C4 120.00(17)
C6 C5 H5 120.0
C4 C5 H5 120.0
C5 C6 C7 121.45(17)
C5 C6 H6 119.3
C7 C6 H6 119.3
C8 C7 C6 117.98(17)
C8 C7 H7 121.0
C6 C7 H7 121.0
C7 C8 C3 120.92(16)
C7 C8 N1 128.60(16)
C3 C8 N1 110.46(14)
N1 C9 C10 115.04(14)
N1 C9 H9A 108.5
C10 C9 H9A 108.5
N1 C9 H9B 108.5
C10 C9 H9B 108.5
H9A C9 H9B 107.5
O1 C10 C11 105.74(14)
O1 C10 C24 109.59(13)
C11 C10 C24 112.48(14)
O1 C10 C9 109.72(13)
C11 C10 C9 109.70(13)
C24 C10 C9 109.52(15)
C10 C11 C12 112.00(14)
C10 C11 H11A 109.2
C12 C11 H11A 109.2
C10 C11 H11B 109.2
C12 C11 H11B 109.2
H11A C11 H11B 107.9
C11 C12 C1 111.50(14)
C11 C12 H12A 109.3
C1 C12 H12A 109.3
C11 C12 H12B 109.3
C1 C12 H12B 109.3
H12A C12 H12B 108.0
C14 C13 C2 114.22(14)
C14 C13 H13A 108.7
C2 C13 H13A 108.7
C14 C13 H13B 108.7
C2 C13 H13B 108.7
H13A C13 H13B 107.6
C15 C14 C13 124.46(17)
C15 C14 H14 117.8
C13 C14 H14 117.8
C14 C15 H15A 120.0
C14 C15 H15B 120.0
H15A C15 H15B 120.0
C2 C16 H16A 109.5
C2 C16 H16B 109.5
H16A C16 H16B 109.5
C2 C16 H16C 109.5
H16A C16 H16C 109.5
H16B C16 H16C 109.5
C22 C17 C18 117.28(15)
C22 C17 C1 120.94(15)
C18 C17 C1 121.70(15)
C19 C18 C17 121.44(15)
C19 C18 H18 119.3
C17 C18 H18 119.3
C18 C19 C20 120.19(16)
C18 C19 H19 119.9
C20 C19 H19 119.9
O2 C20 C21 124.82(16)
O2 C20 C19 115.71(16)
C21 C20 C19 119.46(15)
C20 C21 C22 119.55(16)
C20 C21 H21 120.2
C22 C21 H21 120.2
C17 C22 C21 122.05(17)
C17 C22 H22 119.0
C21 C22 H22 119.0
O2 C23 H23A 109.5
O2 C23 H23B 109.5
H23A C23 H23B 109.5
O2 C23 H23C 109.5
H23A C23 H23C 109.5
H23B C23 H23C 109.5
C10 C24 H24A 109.5
C10 C24 H24B 109.5
H24A C24 H24B 109.5
C10 C24 H24C 109.5
H24A C24 H24C 109.5
H24B C24 H24C 109.5
C8 N1 C9 120.50(13)
C8 N1 C1 107.11(13)
C9 N1 C1 116.19(13)
C10 O1 H1O 104.4(19)
C20 O2 C23 116.75(14)

loop_
_geom_bond_atom_site_label_1
_geom_bond_atom_site_label_2
_geom_bond_distance
C1 N1 1.489(2)
C1 C17 1.524(2)
C1 C12 1.544(2)
C1 C2 1.584(2)
C2 C3 1.514(2)
C2 C16 1.523(2)
C2 C13 1.563(2)
C3 C4 1.387(2)
C3 C8 1.398(2)
C4 C5 1.399(3)
C4 H4 0.9500
C5 C6 1.390(3)
C5 H5 0.9500
C6 C7 1.397(3)
C6 H6 0.9500
C7 C8 1.394(2)
C7 H7 0.9500
C8 N1 1.405(2)
C9 N1 1.457(2)
C9 C10 1.534(2)
C9 H9A 0.9900
C9 H9B 0.9900
C10 O1 1.449(2)
C10 C11 1.524(2)
C10 C24 1.530(2)
C11 C12 1.532(2)
C11 H11A 0.9900
C11 H11B 0.9900
C12 H12A 0.9900
C12 H12B 0.9900
C13 C14 1.500(2)
C13 H13A 0.9900
C13 H13B 0.9900
C14 C15 1.324(3)
C14 H14 0.9500
C15 H15A 0.9500
C15 H15B 0.9500
C16 H16A 0.9800
C16 H16B 0.9800
C16 H16C 0.9800
C17 C22 1.393(2)
C17 C18 1.400(2)
C18 C19 1.385(2)
C18 H18 0.9500
C19 C20 1.396(2)
C19 H19 0.9500
C20 O2 1.365(2)
C20 C21 1.387(3)
C21 C22 1.394(2)
C21 H21 0.9500
C22 H22 0.9500
C23 O2 1.426(2)
C23 H23A 0.9800
C23 H23B 0.9800
C23 H23C 0.9800
C24 H24A 0.9800
C24 H24B 0.9800
C24 H24C 0.9800
O1 H1O 0.86(3)

loop_
_geom_hbond_atom_site_label_D
_geom_hbond_atom_site_label_H
_geom_hbond_atom_site_label_A
_geom_hbond_distance_DH
_geom_hbond_distance_HA
_geom_hbond_distance_DA
_geom_hbond_angle_DHA
_geom_hbond_site_symmetry_A
O1 H1O O1 0.86(3) 2.53(3) 3.3624(7) 164(2) 4_546

loop_
_geom_torsion_atom_site_label_1
_geom_torsion_atom_site_label_2
_geom_torsion_atom_site_label_3
_geom_torsion_atom_site_label_4
_geom_torsion
N1 C1 C2 C3 -33.18(15)
C17 C1 C2 C3 -152.89(14)
C12 C1 C2 C3 80.89(16)
N1 C1 C2 C16 -156.77(13)
C17 C1 C2 C16 83.52(18)
C12 C1 C2 C16 -42.70(19)
N1 C1 C2 C13 80.02(15)
C17 C1 C2 C13 -39.69(18)
C12 C1 C2 C13 -165.90(14)
C16 C2 C3 C4 -36.2(2)
C13 C2 C3 C4 86.3(2)
C1 C2 C3 C4 -159.31(18)
C16 C2 C3 C8 147.24(15)
C13 C2 C3 C8 -90.27(15)
C1 C2 C3 C8 24.08(16)
C8 C3 C4 C5 2.0(3)
C2 C3 C4 C5 -174.27(17)
C3 C4 C5 C6 0.7(3)
C4 C5 C6 C7 -2.0(3)
C5 C6 C7 C8 0.6(3)
C6 C7 C8 C3 2.2(2)
C6 C7 C8 N1 -179.76(16)
C4 C3 C8 C7 -3.5(2)
C2 C3 C8 C7 173.50(15)
C4 C3 C8 N1 178.11(15)
C2 C3 C8 N1 -4.87(18)
N1 C9 C10 O1 -68.35(18)
N1 C9 C10 C11 47.41(18)
N1 C9 C10 C24 171.32(14)
O1 C10 C11 C12 67.30(16)
C24 C10 C11 C12 -173.11(14)
C9 C10 C11 C12 -50.95(18)
C10 C11 C12 C1 58.06(18)
N1 C1 C12 C11 -56.34(17)
C17 C1 C12 C11 66.64(18)
C2 C1 C12 C11 -166.42(13)
C3 C2 C13 C14 -67.13(18)
C16 C2 C13 C14 58.73(19)
C1 C2 C13 C14 -175.17(14)
C2 C13 C14 C15 -134.1(2)
N1 C1 C17 C22 162.75(15)
C12 C1 C17 C22 42.2(2)
C2 C1 C17 C22 -83.77(19)
N1 C1 C17 C18 -20.7(2)
C12 C1 C17 C18 -141.30(15)
C2 C1 C17 C18 92.75(18)
C22 C17 C18 C19 1.4(2)
C1 C17 C18 C19 -175.24(15)
C17 C18 C19 C20 -0.1(2)
C18 C19 C20 O2 179.16(14)
C18 C19 C20 C21 -1.4(2)
O2 C20 C21 C22 -179.13(15)
C19 C20 C21 C22 1.4(3)
C18 C17 C22 C21 -1.3(2)
C1 C17 C22 C21 175.36(15)
C20 C21 C22 C17 -0.1(3)
C7 C8 N1 C9 27.5(3)
C3 C8 N1 C9 -154.31(15)
C7 C8 N1 C1 163.32(16)
C3 C8 N1 C1 -18.48(17)
C10 C9 N1 C8 80.75(19)
C10 C9 N1 C1 -51.35(18)
C17 C1 N1 C8 152.91(13)
C12 C1 N1 C8 -84.24(15)
C2 C1 N1 C8 32.41(15)
C17 C1 N1 C9 -69.08(17)
C12 C1 N1 C9 53.77(17)
C2 C1 N1 C9 170.43(13)
C21 C20 O2 C23 5.6(2)
C19 C20 O2 C23 -174.97(15)
